data_4325200
loop_
_publ_author_name
'Dmitry Batuk'
'Joke Hadermann'
'Artem Abakumov'
'Thomas Vranken'
'An Hardy'
'Marlies Van Bael'
'Gustaaf Van Tendeloo'

_publ_section_title
;
 Layered Perovskite-Like Pb2Fe2O5 Structure as a Parent Matrix for the
 Nucleation and Growth of Crystallographic Shear Planes
;
_journal_name_full 'Inorganic Chemistry'
_journal_page_first 4978
_journal_page_last 4986
_journal_paper_doi 10.1021/ic200211x
_journal_volume 50
_journal_year 2011
_chemical_formula_sum 'Fe9 O22.5 Pb9'
_chemical_formula_weight 2727.3
_chemical_name_systematic ' ?'
_space_group_IT_number 139
_symmetry_cell_setting tetragonal
_symmetry_space_group_name_Hall '-I 4 2'
_symmetry_space_group_name_H-M 'I 4/m m m'
_cell_angle_alpha 90
_cell_angle_beta 90
_cell_angle_gamma 90
_cell_formula_units_Z 1
_cell_length_a 3.9047(2)
_cell_length_b 3.9047(2)
_cell_length_c 36.000(3)
_cell_measurement_temperature 293
_cell_volume 548.88(6)
_computing_publication_material 'Jana2000 (Petricek, Dusek & Palatinus, 2000)'
_computing_structure_refinement 'Jana2000 (Petricek, Dusek & Palatinus, 2000)'
_diffrn_ambient_temperature 293
_diffrn_radiation_type 'Cu K\a'
_diffrn_radiation_wavelength 1.54056
_exptl_absorpt_coefficient_mu 178.006
_exptl_absorpt_correction_T_max 1.000
_exptl_absorpt_correction_T_min 1.000
_exptl_absorpt_correction_type none
_exptl_crystal_density_diffrn 8.2483
_refine_ls_extinction_method none
_cod_data_source_file ic200211x_si_002.cif
_cod_data_source_block (I)
_cod_original_sg_symbol_Hall '-I 4;-2'
_cod_database_code 4325200

loop_
_symmetry_equiv_pos_site_id
_symmetry_equiv_pos_as_xyz
1 x,y,z
2 -y,x,z
3 -x,-y,z
4 y,-x,z
5 x,-y,-z
6 -x,y,-z
7 y,x,-z
8 -y,-x,-z
9 -x,-y,-z
10 y,-x,-z
11 x,y,-z
12 -y,x,-z
13 -x,y,z
14 x,-y,z
15 -y,-x,z
16 y,x,z
17 1/2+x,1/2+y,1/2+z
18 1/2-y,1/2+x,1/2+z
19 1/2-x,1/2-y,1/2+z
20 1/2+y,1/2-x,1/2+z
21 1/2+x,1/2-y,1/2-z
22 1/2-x,1/2+y,1/2-z
23 1/2+y,1/2+x,1/2-z
24 1/2-y,1/2-x,1/2-z
25 1/2-x,1/2-y,1/2-z
26 1/2+y,1/2-x,1/2-z
27 1/2+x,1/2+y,1/2-z
28 1/2-y,1/2+x,1/2-z
29 1/2-x,1/2+y,1/2+z
30 1/2+x,1/2-y,1/2+z
31 1/2-y,1/2-x,1/2+z
32 1/2+y,1/2+x,1/2+z

loop_
_atom_site_label
_atom_site_type_symbol
_atom_site_fract_x
_atom_site_fract_y
_atom_site_fract_z
_atom_site_adp_type
_atom_site_U_iso_or_equiv
_atom_site_symmetry_multiplicity
_atom_site_occupancy
_atom_site_calc_flag
Fe1 Fe 0 0 0 Uiso 0 2 1 d
Pb1 Pb 0.5 0.5 0.051(2) Uiso 0 4 1 d
Fe2 Fe 0 0 0.109(6) Uiso 0 4 1 d
Pb2 Pb 0.5 0.5 0.160(3) Uiso 0 4 0.875 d
Fe3 Fe 0 0 0.220(4) Uiso 0 4 0.625 d
O1 O 0.5 0 0 Uiso 0 4 1 d
O2 O 0 0 0.055(4) Uiso 0 4 1 d
O3 O 0.5 0 0.126(9) Uiso 0 8 1 d
O4 O 0.5 0 0.25 Uiso 0 4 1 d
O5 O 0 0 0.172(11) Uiso 0 4 0.625 d
Fe21 Fe 0.5 0.5 0.160(3) Uiso 0 4 0.125 d
Pb31 Pb 0 0 0.220(4) Uiso 0 4 0.375 d

loop_
_atom_type_symbol
_atom_type_scat_dispersion_real
_atom_type_scat_dispersion_imag
_atom_type_scat_source
_atom_type_scat_Cromer_Mann_a1
_atom_type_scat_Cromer_Mann_b1
_atom_type_scat_Cromer_Mann_a2
_atom_type_scat_Cromer_Mann_b2
_atom_type_scat_Cromer_Mann_a3
_atom_type_scat_Cromer_Mann_b3
_atom_type_scat_Cromer_Mann_a4
_atom_type_scat_Cromer_Mann_b4
_atom_type_scat_Cromer_Mann_c
Fe 0.346 0.844 'International Tables Vol C Tables  4.2.6.8 and 6.1.1.4' 11.7695 4.7611 7.3573 0.3072 3.5222 15.3535 2.3045 76.880501 1.0369
O 0.011 0.006 'International Tables Vol C Tables  4.2.6.8 and 6.1.1.4' 3.0485 13.2771 2.2868 5.7011 1.5463 0.3239 0.867 32.908901 0.2508
Pb -3.394 10.111 'International Tables Vol C Tables  4.2.6.8 and 6.1.1.4' 31.061701 0.6902 13.0637 2.3576 18.441999 8.618 5.9696 47.2579 13.4118

loop_
_geom_bond_atom_site_label_1
_geom_bond_atom_site_label_2
_geom_bond_site_symmetry_2
_geom_bond_distance
_geom_bond_publ_flag
Fe1 O1 1_455 1.9524(2) yes
Fe1 O1 . 1.9524(2) yes
Fe1 O1 2_545 1.9524(2) yes
Fe1 O1 2_555 1.9524(2) yes
Fe1 O2 . 1.98(14) yes
Fe1 O2 9_555 1.98(14) yes
Pb1 O1 . 2.68(5) yes
Pb1 O1 1_565 2.68(5) yes
Pb1 O1 2_555 2.68(5) yes
Pb1 O1 2_655 2.68(5) yes
Pb1 O2 . 2.765(8) yes
Pb1 O2 1_565 2.765(8) yes
Pb1 O2 1_655 2.765(8) yes
Pb1 O2 1_665 2.765(8) yes
Fe2 O2 . 1.9(3) yes
Fe2 O3 1_455 2.05(12) yes
Fe2 O3 . 2.05(12) yes
Fe2 O3 2_545 2.05(12) yes
Fe2 O3 2_555 2.05(12) yes
Fe2 O5 . 2.3(5) yes
Pb2 O3 . 2.30(18) yes
Pb2 O3 1_565 2.30(18) yes
Pb2 O3 2_555 2.30(18) yes
Pb2 O3 2_655 2.30(18) yes
Pb2 O5 . 2.79(6) yes
Pb2 O5 1_565 2.79(6) yes
Pb2 O5 1_655 2.79(6) yes
Pb2 O5 1_665 2.79(6) yes
Fe3 O4 1_455 2.23(7) yes
Fe3 O4 . 2.23(7) yes
Fe3 O4 25_545 2.23(7) yes
Fe3 O4 25_555 2.23(7) yes
Fe3 O5 . 1.7(4) yes
